data_7009822
loop_
_publ_author_name
'Ellis, Dianne D.'
'Franken, Andreas'
'Jelliss, Paul A.'
'Kautz, Jason A.'
'Stone, F. Gordon A.'
'Yu, Pui-Yin'

_publ_section_title
;
 Contemporary bimetallic molecules: an unusual class of exo-closo
 metallacarbaboranes having no metal--metal bonds
;
_journal_issue 15
_journal_name_full 'Journal of the Chemical Society, Dalton Transactions'
_journal_page_first 2509
_journal_paper_doi 10.1039/b003766o
_journal_year 2000
_chemical_formula_sum 'C22 H26 B10 Cu Fe O3 P'
_chemical_formula_weight 596.89
_chemical_name_systematic
;
 ?
;
_space_group_IT_number 14
_symmetry_cell_setting monoclinic
_symmetry_space_group_name_Hall '-P 2yn'
_symmetry_space_group_name_H-M 'P 1 21/n 1'
_atom_sites_solution_hydrogens geom
_atom_sites_solution_primary direct
_atom_sites_solution_secondary difmap
_audit_creation_method SHELXL-97
_cell_angle_alpha 90.00
_cell_angle_beta 98.795(10)
_cell_angle_gamma 90.00
_cell_formula_units_Z 4
_cell_length_a 12.5862(10)
_cell_length_b 12.7603(10)
_cell_length_c 17.5809(10)
_cell_measurement_reflns_used 25
_cell_measurement_temperature 293(2)
_cell_measurement_theta_max 5
_cell_measurement_theta_min 10
_cell_volume 2790.4(4)
_computing_cell_refinement 'Enraf-Nonius CAD4 (1989)'
_computing_data_collection 'Enraf-Nonius CAD4 (1989)'
_computing_data_reduction 'XCAD4 Siemens Software (Harms, 1993)'
_computing_molecular_graphics 'XP in SHELXTL-PC (Bruker, 1995)'
_computing_publication_material 'SHELXL-97 (Sheldrick, 1997)'
_computing_structure_refinement 'SHELXL-97 (Sheldrick, 1997)'
_computing_structure_solution 'SHELXS-97 (Sheldrick, 1997)'
_diffrn_ambient_temperature 293(2)
_diffrn_measured_fraction_theta_full 0.975
_diffrn_measured_fraction_theta_max 0.975
_diffrn_measurement_device_type 'Enraf-Nonius CAD4'
_diffrn_measurement_method \w
_diffrn_radiation_monochromator graphite
_diffrn_radiation_source 'fine-focus sealed tube'
_diffrn_radiation_type MoK\a
_diffrn_radiation_wavelength 0.71073
_diffrn_reflns_av_R_equivalents 0.0771
_diffrn_reflns_av_sigmaI/netI 0.2001
_diffrn_reflns_limit_h_max 11
_diffrn_reflns_limit_h_min 0
_diffrn_reflns_limit_k_max 12
_diffrn_reflns_limit_k_min 0
_diffrn_reflns_limit_l_max 16
_diffrn_reflns_limit_l_min -16
_diffrn_reflns_number 2689
_diffrn_reflns_theta_full 19.99
_diffrn_reflns_theta_max 19.99
_diffrn_reflns_theta_min 1.86
_diffrn_standards_interval_time 120
_diffrn_standards_number 2
_exptl_absorpt_coefficient_mu 1.364
_exptl_absorpt_correction_type 'None Applied'
_exptl_crystal_colour yellow
_exptl_crystal_density_diffrn 1.421
_exptl_crystal_density_method 'not measured'
_exptl_crystal_description blocks
_exptl_crystal_F_000 1208
_exptl_crystal_size_max 0.20
_exptl_crystal_size_mid 0.20
_exptl_crystal_size_min 0.15
_refine_diff_density_max 0.889
_refine_diff_density_min -0.697
_refine_diff_density_rms 0.142
_refine_ls_extinction_method none
_refine_ls_goodness_of_fit_ref 1.140
_refine_ls_hydrogen_treatment mixed
_refine_ls_matrix_type full
_refine_ls_number_parameters 207
_refine_ls_number_reflns 2533
_refine_ls_number_restraints 0
_refine_ls_restrained_S_all 1.140
_refine_ls_R_factor_all 0.2183
_refine_ls_R_factor_gt 0.1016
_refine_ls_shift/su_max 0.001
_refine_ls_shift/su_mean 0.000
_refine_ls_structure_factor_coef Fsqd
_refine_ls_weighting_details 'calc w=1/[\s^2^(Fo^2^)+(0.1000P)^2^+0.0000P] where P=(Fo^2^+2Fc^2^)/3'
_refine_ls_weighting_scheme calc
_refine_ls_wR_factor_gt 0.2186
_refine_ls_wR_factor_ref 0.2616
_reflns_number_gt 1241
_reflns_number_total 2533
_reflns_threshold_expression >2sigma(I)
_cod_data_source_file b003766o.txt
_cod_data_source_block 9
_cod_depositor_comments
;
The following automatic conversions were performed:
'_symmetry_cell_setting' value 'Monoclinic' changed to 'monoclinic'
according to '/home/saulius/struct/CIF-dictionaries/cif_core.dic'
dictionary named 'cif_core.dic' version 2.4.1 from 2010-06-29.

Automatic conversion script
Id: cif_fix_enum 1527 2010-12-29 10:47:43Z saulius 
;
_cod_original_cell_volume 2790.4(3)
_cod_original_sg_symbol_H-M P2(1)/n
_cod_database_code 7009822

loop_
_symmetry_equiv_pos_as_xyz
'x, y, z'
'-x+1/2, y+1/2, -z+1/2'
'-x, -y, -z'
'x-1/2, -y-1/2, z-1/2'

loop_
_atom_site_label
_atom_site_type_symbol
_atom_site_fract_x
_atom_site_fract_y
_atom_site_fract_z
_atom_site_U_iso_or_equiv
_atom_site_adp_type
_atom_site_occupancy
_atom_site_symmetry_multiplicity
_atom_site_calc_flag
_atom_site_refinement_flags
_atom_site_disorder_assembly
_atom_site_disorder_group
Fe Fe -0.1601(2) -0.1609(2) 0.36249(15) 0.0487(10) Uani 1 1 d . . .
C3 C -0.139(2) -0.076(2) 0.4421(14) 0.093(10) Uani 1 1 d . . .
O3 O -0.1256(14) -0.0235(16) 0.4940(9) 0.109(7) Uani 1 1 d . . .
C4 C -0.2719(16) -0.228(2) 0.3963(12) 0.068(8) Uani 1 1 d . . .
O4 O -0.3386(13) -0.2671(16) 0.4189(9) 0.112(7) Uani 1 1 d . . .
C5 C -0.071(3) -0.246(2) 0.4043(17) 0.127(14) Uani 1 1 d . . .
O5 O -0.0086(17) -0.3092(18) 0.4353(11) 0.131(8) Uani 1 1 d . . .
C1 C -0.1846(13) -0.2132(15) 0.2461(9) 0.046(5) Uiso 1 1 d . . .
H1 H -0.2022 -0.2976 0.2468 0.055 Uiso 1 1 calc R . .
B2 B -0.0533(19) -0.1748(19) 0.2781(13) 0.055(7) Uiso 1 1 d . . .
H2 H 0.0155 -0.2260 0.2985 0.066 Uiso 1 1 calc R . .
B3 B -0.0697(19) -0.0409(19) 0.3145(13) 0.044(7) Uiso 1 1 d . . .
H3 H 0.003(12) -0.018(12) 0.323(8) 0.052 Uiso 1 1 d . . .
B4 B -0.2120(16) -0.0154(18) 0.3054(12) 0.042(6) Uiso 1 1 d . . .
H4 H -0.2459 0.0389 0.3440 0.050 Uiso 1 1 calc R . .
B5 B -0.2759(18) -0.1287(16) 0.2642(11) 0.039(6) Uiso 1 1 d . . .
H5 H -0.3549 -0.1524 0.2779 0.046 Uiso 1 1 calc R . .
B6 B -0.1159(18) -0.1740(19) 0.1767(13) 0.057(7) Uiso 1 1 d . . .
H6 H -0.0872 -0.2260 0.1342 0.068 Uiso 1 1 calc R . .
B7 B -0.0408(18) -0.0610(17) 0.2184(12) 0.036(6) Uiso 1 1 d . . .
H7 H 0.041(11) -0.036(11) 0.234(8) 0.043 Uiso 1 1 d . . .
B8 B -0.1377(18) 0.030(2) 0.2347(12) 0.045(7) Uiso 1 1 d . . .
H8 H -0.117(11) 0.120(12) 0.230(8) 0.054 Uiso 1 1 d . . .
B9 B -0.2688(19) -0.0211(19) 0.2051(12) 0.054(7) Uiso 1 1 d . . .
H9 H -0.3388 0.0268 0.1814 0.064 Uiso 1 1 calc R . .
B10 B -0.2487(18) -0.1455(18) 0.1732(12) 0.048(7) Uiso 1 1 d . . .
H10 H -0.3081 -0.1800 0.1278 0.057 Uiso 1 1 calc R . .
B11 B -0.1625(18) -0.0487(19) 0.1532(14) 0.060(8) Uiso 1 1 d . . .
H11 H -0.1622 -0.0172 0.0950 0.071 Uiso 1 1 calc R . .
Cu Cu 0.0322(2) 0.0856(2) 0.28116(15) 0.0646(10) Uani 1 1 d . . .
P P 0.1674(4) 0.1920(4) 0.2822(3) 0.0467(17) Uani 1 1 d . . .
C31 C 0.1771(14) 0.2386(14) 0.1849(10) 0.036(5) Uiso 1 1 d . . .
C32 C 0.2507(15) 0.3157(15) 0.1723(11) 0.057(6) Uiso 1 1 d . . .
H32 H 0.2937 0.3468 0.2139 0.069 Uiso 1 1 calc R . .
C33 C 0.2601(18) 0.3464(18) 0.0977(12) 0.078(7) Uiso 1 1 d . . .
H33 H 0.3103 0.3967 0.0889 0.094 Uiso 1 1 calc R . .
C34 C 0.1957(17) 0.3023(16) 0.0388(13) 0.071(7) Uiso 1 1 d . . .
H34 H 0.2046 0.3197 -0.0112 0.085 Uiso 1 1 calc R . .
C35 C 0.1171(17) 0.2325(17) 0.0498(12) 0.077(7) Uiso 1 1 d . . .
H35 H 0.0687 0.2076 0.0085 0.093 Uiso 1 1 calc R . .
C36 C 0.1113(17) 0.1992(17) 0.1255(12) 0.066(7) Uiso 1 1 d . . .
H36 H 0.0608 0.1490 0.1340 0.079 Uiso 1 1 calc R . .
C41 C 0.2936(14) 0.1284(14) 0.3149(10) 0.046(6) Uiso 1 1 d . . .
C42 C 0.3293(16) 0.1225(15) 0.3922(11) 0.059(6) Uiso 1 1 d . . .
H42 H 0.2900 0.1527 0.4272 0.071 Uiso 1 1 calc R . .
C43 C 0.4255(18) 0.0707(17) 0.4176(13) 0.084(7) Uiso 1 1 d . . .
H43 H 0.4499 0.0657 0.4702 0.100 Uiso 1 1 calc R . .
C44 C 0.4854(18) 0.0265(18) 0.3663(12) 0.079(7) Uiso 1 1 d . . .
H44 H 0.5471 -0.0118 0.3840 0.094 Uiso 1 1 calc R . .
C45 C 0.4526(16) 0.0400(15) 0.2888(11) 0.063(6) Uiso 1 1 d . . .
H45 H 0.4942 0.0146 0.2535 0.076 Uiso 1 1 calc R . .
C46 C 0.3574(15) 0.0916(15) 0.2640(11) 0.052(6) Uiso 1 1 d . . .
H46 H 0.3359 0.1017 0.2115 0.062 Uiso 1 1 calc R . .
C51 C 0.1675(14) 0.3071(14) 0.3429(10) 0.043(5) Uiso 1 1 d . . .
C52 C 0.0737(16) 0.3408(16) 0.3664(11) 0.057(6) Uiso 1 1 d . . .
H52 H 0.0104 0.3037 0.3515 0.068 Uiso 1 1 calc R . .
C53 C 0.0727(17) 0.4299(16) 0.4121(11) 0.068(7) Uiso 1 1 d . . .
H53 H 0.0079 0.4562 0.4233 0.082 Uiso 1 1 calc R . .
C54 C 0.1658(18) 0.4779(19) 0.4402(12) 0.082(7) Uiso 1 1 d . . .
H54 H 0.1656 0.5329 0.4749 0.098 Uiso 1 1 calc R . .
C55 C 0.2608(16) 0.4469(15) 0.4184(10) 0.057(6) Uiso 1 1 d . . .
H55 H 0.3235 0.4847 0.4339 0.069 Uiso 1 1 calc R . .
C56 C 0.2623(16) 0.3576(16) 0.3724(11) 0.059(6) Uiso 1 1 d . . .
H56 H 0.3275 0.3320 0.3616 0.070 Uiso 1 1 calc R . .

loop_
_atom_site_aniso_label
_atom_site_aniso_U_11
_atom_site_aniso_U_22
_atom_site_aniso_U_33
_atom_site_aniso_U_23
_atom_site_aniso_U_13
_atom_site_aniso_U_12
Fe 0.047(2) 0.065(2) 0.0366(18) 0.0016(18) 0.0148(14) -0.0037(19)
C3 0.09(2) 0.12(2) 0.072(19) -0.050(18) 0.034(16) -0.077(18)
O3 0.109(14) 0.17(2) 0.054(11) -0.041(13) 0.042(10) -0.034(14)
C4 0.025(15) 0.12(2) 0.061(16) -0.023(15) 0.004(12) -0.013(14)
O4 0.070(14) 0.19(2) 0.089(13) -0.002(13) 0.049(10) -0.046(13)
C5 0.22(4) 0.08(2) 0.11(3) 0.06(2) 0.12(3) 0.06(2)
O5 0.17(2) 0.14(2) 0.109(16) 0.052(14) 0.078(15) 0.037(16)
Cu 0.0478(18) 0.088(2) 0.0593(18) 0.0040(18) 0.0126(14) -0.0222(17)
P 0.033(3) 0.067(5) 0.041(3) 0.004(3) 0.008(3) -0.009(3)

loop_
_atom_type_symbol
_atom_type_description
_atom_type_scat_dispersion_real
_atom_type_scat_dispersion_imag
_atom_type_scat_source
C C 0.0033 0.0016 'International Tables Vol C Tables 4.2.6.8 and 6.1.1.4'
H H 0.0000 0.0000 'International Tables Vol C Tables 4.2.6.8 and 6.1.1.4'
B B 0.0013 0.0007 'International Tables Vol C Tables 4.2.6.8 and 6.1.1.4'
Cu Cu 0.3201 1.2651 'International Tables Vol C Tables 4.2.6.8 and 6.1.1.4'
Fe Fe 0.3463 0.8444 'International Tables Vol C Tables 4.2.6.8 and 6.1.1.4'
O O 0.0106 0.0060 'International Tables Vol C Tables 4.2.6.8 and 6.1.1.4'
P P 0.1023 0.0942 'International Tables Vol C Tables 4.2.6.8 and 6.1.1.4'

loop_
_geom_angle_atom_site_label_1
_geom_angle_atom_site_label_2
_geom_angle_atom_site_label_3
_geom_angle
_geom_angle_site_symmetry_1
_geom_angle_site_symmetry_3
_geom_angle_publ_flag
C5 Fe C3 92.5(15) . . ?
C5 Fe C4 92.9(13) . . ?
C3 Fe C4 93.4(10) . . ?
C5 Fe B5 145.5(13) . . ?
C3 Fe B5 121.9(11) . . ?
C4 Fe B5 83.5(9) . . ?
C5 Fe C1 102.2(12) . . ?
C3 Fe C1 160.0(10) . . ?
C4 Fe C1 99.3(8) . . ?
B5 Fe C1 45.4(7) . . ?
C5 Fe B3 106.3(12) . . ?
C3 Fe B3 81.2(10) . . ?
C4 Fe B3 160.2(10) . . ?
B5 Fe B3 83.2(9) . . ?
C1 Fe B3 81.6(8) . . ?
C5 Fe B2 78.6(11) . . ?
C3 Fe B2 124.4(9) . . ?
C4 Fe B2 141.2(9) . . ?
B5 Fe B2 83.0(9) . . ?
C1 Fe B2 47.7(7) . . ?
B3 Fe B2 50.8(8) . . ?
C5 Fe B4 155.3(13) . . ?
C3 Fe B4 80.6(11) . . ?
C4 Fe B4 111.1(9) . . ?
B5 Fe B4 48.3(8) . . ?
C1 Fe B4 80.4(8) . . ?
B3 Fe B4 49.4(8) . . ?
B2 Fe B4 85.9(9) . . ?
O3 C3 Fe 178(3) . . ?
O4 C4 Fe 178(2) . . ?
O5 C5 Fe 179(3) . . ?
B5 C1 B10 62.2(12) . . ?
B5 C1 B6 113.5(16) . . ?
B10 C1 B6 61.5(12) . . ?
B5 C1 B2 114.4(16) . . ?
B10 C1 B2 115.6(16) . . ?
B6 C1 B2 65.1(12) . . ?
B5 C1 Fe 67.1(9) . . ?
B10 C1 Fe 124.3(13) . . ?
B6 C1 Fe 126.2(13) . . ?
B2 C1 Fe 66.9(9) . . ?
C1 B2 B7 101.6(16) . . ?
C1 B2 B6 55.9(11) . . ?
B7 B2 B6 59.7(12) . . ?
C1 B2 B3 102.8(16) . . ?
B7 B2 B3 58.9(12) . . ?
B6 B2 B3 106.0(17) . . ?
C1 B2 Fe 65.4(9) . . ?
B7 B2 Fe 116.8(14) . . ?
B6 B2 Fe 116.6(14) . . ?
B3 B2 Fe 64.6(10) . . ?
B8 B3 B7 58.1(12) . . ?
B8 B3 B4 59.0(12) . . ?
B7 B3 B4 106.4(15) . . ?
B8 B3 B2 105.1(16) . . ?
B7 B3 B2 59.6(12) . . ?
B4 B3 B2 107.4(16) . . ?
B8 B3 Fe 116.8(14) . . ?
B7 B3 Fe 117.4(14) . . ?
B4 B3 Fe 65.6(10) . . ?
B2 B3 Fe 64.7(10) . . ?
B8 B3 Cu 69.3(11) . . ?
B7 B3 Cu 69.2(10) . . ?
B4 B3 Cu 117.1(14) . . ?
B2 B3 Cu 119.1(13) . . ?
Fe B3 Cu 172.5(12) . . ?
B5 B4 B8 103.6(15) . . ?
B5 B4 B9 58.3(12) . . ?
B8 B4 B9 59.7(12) . . ?
B5 B4 B3 105.9(16) . . ?
B8 B4 B3 59.6(12) . . ?
B9 B4 B3 108.7(15) . . ?
B5 B4 Fe 64.7(10) . . ?
B8 B4 Fe 116.8(14) . . ?
B9 B4 Fe 117.8(14) . . ?
B3 B4 Fe 65.1(10) . . ?
C1 B5 B10 59.1(11) . . ?
C1 B5 B9 107.6(15) . . ?
B10 B5 B9 59.9(12) . . ?
C1 B5 B4 109.3(15) . . ?
B10 B5 B4 110.3(16) . . ?
B9 B5 B4 62.1(12) . . ?
C1 B5 Fe 67.5(9) . . ?
B10 B5 Fe 121.9(14) . . ?
B9 B5 Fe 123.3(14) . . ?
B4 B5 Fe 67.0(9) . . ?
C1 B6 B10 58.5(12) . . ?
C1 B6 B11 104.9(17) . . ?
B10 B6 B11 60.0(13) . . ?
C1 B6 B7 103.8(16) . . ?
B10 B6 B7 107.0(17) . . ?
B11 B6 B7 60.0(13) . . ?
C1 B6 B2 58.9(12) . . ?
B10 B6 B2 108.0(17) . . ?
B11 B6 B2 108.5(17) . . ?
B7 B6 B2 59.5(12) . . ?
B8 B7 B11 59.3(12) . . ?
B8 B7 B3 60.2(12) . . ?
B11 B7 B3 108.4(16) . . ?
B8 B7 B2 108.3(15) . . ?
B11 B7 B2 107.6(16) . . ?
B3 B7 B2 61.5(12) . . ?
B8 B7 B6 105.1(15) . . ?
B11 B7 B6 57.6(12) . . ?
B3 B7 B6 109.0(16) . . ?
B2 B7 B6 60.8(12) . . ?
B8 B7 Cu 67.5(10) . . ?
B11 B7 Cu 118.8(13) . . ?
B3 B7 Cu 63.6(10) . . ?
B2 B7 Cu 116.0(12) . . ?
B6 B7 Cu 171.2(14) . . ?
B7 B8 B11 61.5(13) . . ?
B7 B8 B4 111.2(17) . . ?
B11 B8 B4 110.3(17) . . ?
B7 B8 B3 61.8(13) . . ?
B11 B8 B3 111.5(17) . . ?
B4 B8 B3 61.3(12) . . ?
B7 B8 B9 110.8(17) . . ?
B11 B8 B9 60.4(12) . . ?
B4 B8 B9 61.2(12) . . ?
B3 B8 B9 111.2(17) . . ?
B7 B8 Cu 68.0(10) . . ?
B11 B8 Cu 121.1(13) . . ?
B4 B8 Cu 114.7(13) . . ?
B3 B8 Cu 64.1(10) . . ?
B9 B8 Cu 175.3(15) . . ?
B10 B9 B5 59.1(12) . . ?
B10 B9 B11 59.0(13) . . ?
B5 B9 B11 105.3(17) . . ?
B10 B9 B8 104.8(17) . . ?
B5 B9 B8 104.1(16) . . ?
B11 B9 B8 58.7(12) . . ?
B10 B9 B4 107.5(17) . . ?
B5 B9 B4 59.6(12) . . ?
B11 B9 B4 107.2(16) . . ?
B8 B9 B4 59.1(12) . . ?
C1 B10 B5 58.7(12) . . ?
C1 B10 B6 60.0(12) . . ?
B5 B10 B6 109.4(17) . . ?
C1 B10 B9 108.1(16) . . ?
B5 B10 B9 61.0(12) . . ?
B6 B10 B9 112.3(18) . . ?
C1 B10 B11 106.7(16) . . ?
B5 B10 B11 109.1(17) . . ?
B6 B10 B11 60.8(13) . . ?
B9 B10 B11 62.0(13) . . ?
B10 B11 B6 59.2(13) . . ?
B10 B11 B8 106.5(17) . . ?
B6 B11 B8 108.8(17) . . ?
B10 B11 B9 59.0(13) . . ?
B6 B11 B9 108.5(17) . . ?
B8 B11 B9 60.9(13) . . ?
B10 B11 B7 108.3(17) . . ?
B6 B11 B7 62.4(13) . . ?
B8 B11 B7 59.2(12) . . ?
B9 B11 B7 109.3(17) . . ?
H3 Cu H7 61(6) . . ?
H3 Cu H8 97(7) . . ?
H7 Cu H8 96(6) . . ?
H3 Cu P 139(5) . . ?
H7 Cu P 117(5) . . ?
H8 Cu P 123(4) . . ?
H3 Cu B3 22(5) . . ?
H7 Cu B3 64(4) . . ?
H8 Cu B3 75(4) . . ?
P Cu B3 160.8(6) . . ?
H3 Cu B8 69(5) . . ?
H7 Cu B8 71(5) . . ?
H8 Cu B8 31(4) . . ?
P Cu B8 152.5(6) . . ?
B3 Cu B8 46.6(8) . . ?
H3 Cu B7 56(5) . . ?
H7 Cu B7 27(4) . . ?
H8 Cu B7 71(4) . . ?
P Cu B7 140.3(6) . . ?
B3 Cu B7 47.2(7) . . ?
B8 Cu B7 44.5(8) . . ?
C41 P C51 104.9(8) . . ?
C41 P C31 105.2(8) . . ?
C51 P C31 107.0(8) . . ?
C41 P Cu 111.9(6) . . ?
C51 P Cu 116.1(6) . . ?
C31 P Cu 111.0(6) . . ?
C36 C31 C32 119.6(19) . . ?
C36 C31 P 119.2(15) . . ?
C32 C31 P 121.2(14) . . ?
C31 C32 C33 120(2) . . ?
C34 C33 C32 119(2) . . ?
C33 C34 C35 122(2) . . ?
C34 C35 C36 118(2) . . ?
C31 C36 C35 121(2) . . ?
C42 C41 C46 119.6(18) . . ?
C42 C41 P 118.8(15) . . ?
C46 C41 P 121.5(15) . . ?
C41 C42 C43 119(2) . . ?
C44 C43 C42 121(2) . . ?
C45 C44 C43 119(2) . . ?
C44 C45 C46 119(2) . . ?
C41 C46 C45 121.6(18) . . ?
C52 C51 C56 118.1(18) . . ?
C52 C51 P 120.3(15) . . ?
C56 C51 P 121.3(14) . . ?
C51 C52 C53 121(2) . . ?
C54 C53 C52 120(2) . . ?
C53 C54 C55 121(2) . . ?
C54 C55 C56 119(2) . . ?
C51 C56 C55 120.6(19) . . ?

loop_
_geom_bond_atom_site_label_1
_geom_bond_atom_site_label_2
_geom_bond_distance
_geom_bond_site_symmetry_2
_geom_bond_publ_flag
Fe C5 1.65(3) . ?
Fe C3 1.76(2) . ?
Fe C4 1.82(2) . ?
Fe B5 2.12(2) . ?
Fe C1 2.130(17) . ?
Fe B3 2.15(2) . ?
Fe B2 2.16(2) . ?
Fe B4 2.16(2) . ?
C3 O3 1.12(2) . ?
C4 O4 1.10(2) . ?
C5 O5 1.20(3) . ?
C1 B5 1.64(3) . ?
C1 B10 1.65(3) . ?
C1 B6 1.68(3) . ?
C1 B2 1.73(3) . ?
B2 B7 1.81(3) . ?
B2 B6 1.84(3) . ?
B2 B3 1.85(3) . ?
B3 B8 1.77(3) . ?
B3 B7 1.80(3) . ?
B3 B4 1.80(3) . ?
B3 Cu 2.20(2) . ?
B4 B5 1.76(3) . ?
B4 B8 1.76(3) . ?
B4 B9 1.80(3) . ?
B5 B10 1.70(3) . ?
B5 B9 1.73(3) . ?
B6 B10 1.70(3) . ?
B6 B11 1.73(3) . ?
B6 B7 1.82(3) . ?
B7 B8 1.73(3) . ?
B7 B11 1.77(3) . ?
B7 Cu 2.29(2) . ?
B8 B11 1.74(3) . ?
B8 B9 1.77(3) . ?
B8 Cu 2.28(2) . ?
B9 B10 1.71(3) . ?
B9 B11 1.77(3) . ?
B10 B11 1.72(3) . ?
Cu H3 1.59(16) . ?
Cu H7 1.77(14) . ?
Cu H8 2.00(14) . ?
Cu P 2.175(6) . ?
P C41 1.797(19) . ?
P C51 1.815(18) . ?
P C31 1.834(17) . ?
C31 C36 1.33(2) . ?
C31 C32 1.39(2) . ?
C32 C33 1.39(2) . ?
C33 C34 1.34(3) . ?
C34 C35 1.37(2) . ?
C35 C36 1.41(3) . ?
C41 C42 1.37(2) . ?
C41 C46 1.37(2) . ?
C42 C43 1.39(3) . ?
C43 C44 1.38(3) . ?
C44 C45 1.37(2) . ?
C45 C46 1.38(2) . ?
C51 C52 1.38(2) . ?
C51 C56 1.38(2) . ?
C52 C53 1.39(2) . ?
C53 C54 1.35(3) . ?
C54 C55 1.37(2) . ?
C55 C56 1.40(2) . ?
